data_7716954
loop_
_publ_author_name
'Ma, Zhen-Sha'
'Yang, Hui'
'Xing, Kai'
'Zhou, Kang'
'Lu, Gonghao'
'Liu, Xiao-Yuan'

_publ_section_title
;
 Reticular chemistry guided single-linker constructed pillar-layered
 metal-organic frameworks <i>via</i> an <i>in situ</i> "one-pot" strategy.
;
_journal_issue 32
_journal_name_full 'Dalton transactions (Cambridge, England : 2003)'
_journal_page_first 13320
_journal_page_last 13325
_journal_paper_doi 10.1039/d4dt01729c
_journal_volume 53
_journal_year 2024
_chemical_formula_sum 'C26 H15 N3 O4 Zn'
_chemical_formula_weight 498.78
_chemical_name_systematic HIAM-3016-op
_space_group_crystal_system monoclinic
_space_group_IT_number 15
_space_group_name_Hall '-C 2yc'
_space_group_name_H-M_alt 'C 1 2/c 1'
_atom_sites_solution_hydrogens mixed
_atom_sites_solution_primary direct
_audit_creation_method
;FinalCif V118 by Daniel Kratzert, Freiburg 2024,
https://dkratzert.de/finalcif.html
;
_audit_update_record
;
2024-05-09 deposited with the CCDC.	2024-07-25 downloaded from the CCDC.
;
_cell_angle_alpha 90
_cell_angle_beta 110.239(12)
_cell_angle_gamma 90
_cell_formula_units_Z 8
_cell_length_a 28.486(6)
_cell_length_b 26.892(6)
_cell_length_c 20.509(5)
_cell_measurement_reflns_used 4688
_cell_measurement_temperature 193(2)
_cell_measurement_theta_max 51.2535
_cell_measurement_theta_min 2.4725
_cell_volume 14741(6)
_computing_cell_refinement 'SAINT V8.40B'
_computing_data_collection 'Bruker BIS V6.2.16/2021-10-22 && APEX4 2021.10-0'
_computing_data_reduction 'SAINT V8.40B'
_computing_structure_refinement 'SHELXL-2019/2 (Sheldrick, 2019)'
_computing_structure_solution 'SHELXT 2018/2'
_diffrn_ambient_temperature 193(2)
_diffrn_detector CPAD
_diffrn_detector_type 'Bruker PHOTON III'
_diffrn_measured_fraction_theta_full 0.960
_diffrn_measured_fraction_theta_max 0.960
_diffrn_measurement_device_type 'D8 VENTURE METLAJET'
_diffrn_radiation_type GaK\a
_diffrn_radiation_wavelength 1.34139
_diffrn_reflns_av_R_equivalents 0.1055
_diffrn_reflns_av_unetI/netI 0.0966
_diffrn_reflns_Laue_measured_fraction_full 0.960
_diffrn_reflns_Laue_measured_fraction_max 0.960
_diffrn_reflns_limit_h_max 31
_diffrn_reflns_limit_h_min -33
_diffrn_reflns_limit_k_max 31
_diffrn_reflns_limit_k_min -31
_diffrn_reflns_limit_l_max 24
_diffrn_reflns_limit_l_min 0
_diffrn_reflns_number 24396
_diffrn_reflns_point_group_measured_fraction_full 0.960
_diffrn_reflns_point_group_measured_fraction_max 0.960
_diffrn_reflns_theta_full 52.953
_diffrn_reflns_theta_max 52.953
_diffrn_reflns_theta_min 2.028
_diffrn_source 'Liquid X-ray Source'
_diffrn_source_current 2.86
_diffrn_source_type 'Excillum Metlajet'
_diffrn_source_voltage 69.71
_exptl_absorpt_coefficient_mu 0.368
_exptl_absorpt_correction_T_max 0.297196
_exptl_absorpt_correction_T_min 0.184699
_exptl_absorpt_correction_type multi-scan
_exptl_absorpt_process_details
;TWINABS - Bruker AXS scaling for twinned crystals - Version 2012/1: Krause, L.,
Herbst-Irmer, R., Sheldrick G.M. & Stalke D., J. Appl. Cryst. 48 (2015) 3-10
;
_exptl_crystal_density_diffrn 0.449
_exptl_crystal_description block
_exptl_crystal_F_000 2032
_exptl_crystal_size_max 0.2
_exptl_crystal_size_mid 0.1
_exptl_crystal_size_min 0.1
_refine_diff_density_max 0.441
_refine_diff_density_min -0.897
_refine_diff_density_rms 0.076
_refine_ls_extinction_method none
_refine_ls_goodness_of_fit_ref 1.035
_refine_ls_hydrogen_treatment mixed
_refine_ls_matrix_type full
_refine_ls_number_parameters 311
_refine_ls_number_reflns 24396
_refine_ls_number_restraints 3
_refine_ls_restrained_S_all 1.035
_refine_ls_R_factor_all 0.1699
_refine_ls_R_factor_gt 0.1010
_refine_ls_shift/su_max 0.001
_refine_ls_shift/su_mean 0.000
_refine_ls_structure_factor_coef Fsqd
_refine_ls_weighting_details 'w=1/[\s^2^(Fo^2^)+(0.0826P)^2^+65.9808P] where P=(Fo^2^+2Fc^2^)/3'
_refine_ls_weighting_scheme calc
_refine_ls_wR_factor_gt 0.2403
_refine_ls_wR_factor_ref 0.2871
_reflns_Friedel_coverage 0.000
_reflns_number_gt 14175
_reflns_number_total 24396
_reflns_threshold_expression 'I > 2\s(I)'
_twin_special_details 'The data was integrated as a 2-component twin.'
_twin_individual_id 2
_twin_individual_twin_matrix_11 -0.00078
_twin_individual_twin_matrix_12 0.00235
_twin_individual_twin_matrix_13 -0.99941
_twin_individual_twin_matrix_21 -1.0
_twin_individual_twin_matrix_22 0.00011
_twin_individual_twin_matrix_23 0.00072
_twin_individual_twin_matrix_31 0.00025
_twin_individual_twin_matrix_32 0.99941
_twin_individual_twin_matrix_33 0.49906
_cod_data_source_file d4dt01729c2.cif
_cod_data_source_block 231221LU_LGPZ194363_1_0m_5_sq
_cod_original_sg_symbol_H-M 'C 2/c'
_cod_database_code 7716954
_shelx_shelxl_version_number 2019/2
_shelx_space_group_comment
;
The symmetry employed for this shelxl refinement is uniquely defined
by the following loop, which should always be used as a source of
symmetry information in preference to the above space-group names.
They are only intended as comments.
;

loop_
_space_group_symop_operation_xyz
'x, y, z'
'-x, y, -z+1/2'
'x+1/2, y+1/2, z'
'-x+1/2, y+1/2, -z+1/2'
'-x, -y, -z'
'x, -y, z-1/2'
'-x+1/2, -y+1/2, -z'
'x+1/2, -y+1/2, z-1/2'

loop_
_atom_site_label
_atom_site_type_symbol
_atom_site_fract_x
_atom_site_fract_y
_atom_site_fract_z
_atom_site_U_iso_or_equiv
_atom_site_adp_type
_atom_site_occupancy
_atom_site_site_symmetry_order
_atom_site_calc_flag
_atom_site_refinement_flags_posn
_atom_site_refinement_flags_adp
_atom_site_refinement_flags_occupancy
_atom_site_disorder_assembly
_atom_site_disorder_group
Zn1 Zn 0.98091(3) 0.18893(3) 0.67350(4) 0.0463(3) Uani 1 1 d . . . . .
O1 O 0.93844(16) 0.24298(17) 0.6945(3) 0.0599(13) Uani 1 1 d . . . . .
C1 C 0.9357(2) 0.2552(2) 0.7519(5) 0.0578(18) Uani 1 1 d . . . . .
C2 C 0.8968(2) 0.2927(2) 0.7518(4) 0.0580(18) Uani 1 1 d . . . . .
C3 C 0.8655(3) 0.3132(3) 0.6904(4) 0.073(2) Uani 1 1 d . . . . .
H3 H 0.869523 0.304624 0.647758 0.087 Uiso 1 1 calc R U . . .
C4 C 0.8289(3) 0.3457(3) 0.6905(4) 0.080(3) Uani 1 1 d . . . . .
H4 H 0.808995 0.360647 0.647926 0.096 Uiso 1 1 calc R U . . .
C5 C 0.8195(2) 0.3578(3) 0.7513(5) 0.073(2) Uani 1 1 d . . . . .
C6 C 0.8510(3) 0.3381(3) 0.8109(4) 0.085(3) Uani 1 1 d . . . . .
H6 H 0.847173 0.347146 0.853570 0.102 Uiso 1 1 calc R U . . .
C7 C 0.8893(3) 0.3046(3) 0.8120(4) 0.082(2) Uani 1 1 d . . . . .
H7 H 0.909975 0.290417 0.854726 0.098 Uiso 1 1 calc R U . . .
C8 C 0.7807(3) 0.3936(3) 0.7498(5) 0.080(2) Uani 1 1 d . . . . .
C9 C 0.7885(3) 0.4327(3) 0.7985(5) 0.100(3) Uani 1 1 d . . . . .
H9 H 0.820425 0.435299 0.833975 0.120 Uiso 1 1 calc R U . . .
C10 C 0.7519(3) 0.4677(3) 0.7971(4) 0.097(3) Uani 1 1 d . . . . .
H10 H 0.759758 0.492253 0.832614 0.116 Uiso 1 1 calc R U . . .
C11 C 0.7059(3) 0.4683(3) 0.7477(4) 0.073(2) Uani 1 1 d . . . . .
C12 C 0.6953(3) 0.4305(3) 0.6980(4) 0.073(2) Uani 1 1 d . . . . .
C13 C 0.7332(3) 0.3946(3) 0.6996(4) 0.076(2) Uani 1 1 d D . . . .
C14 C 0.6681(2) 0.5063(3) 0.7450(4) 0.0629(19) Uani 1 1 d . . . . .
C15 C 0.6359(3) 0.5250(3) 0.6830(4) 0.075(2) Uani 1 1 d . . . . .
H15 H 0.637633 0.512891 0.640422 0.089 Uiso 1 1 calc R U . . .
C16 C 0.6008(3) 0.5614(3) 0.6820(4) 0.068(2) Uani 1 1 d . . . . .
H16 H 0.577840 0.572553 0.638728 0.082 Uiso 1 1 calc R U . . .
C17 C 0.5989(2) 0.5818(2) 0.7439(4) 0.0573(17) Uani 1 1 d . . . . .
C18 C 0.6318(2) 0.5639(3) 0.8053(4) 0.0616(19) Uani 1 1 d . . . . .
H18 H 0.631516 0.577305 0.848074 0.074 Uiso 1 1 calc R U . . .
C19 C 0.6662(3) 0.5259(3) 0.8059(4) 0.067(2) Uani 1 1 d . . . . .
H19 H 0.688352 0.513672 0.849062 0.081 Uiso 1 1 calc R U . . .
C20 C 0.5618(2) 0.6211(2) 0.7430(4) 0.0540(17) Uani 1 1 d . . . . .
C21 C 0.6614(3) 0.3783(3) 0.6147(4) 0.072(2) Uani 1 1 d D . . . .
C22 C 0.6270(3) 0.3557(3) 0.5545(4) 0.064(2) Uani 1 1 d . . . . .
C23 C 0.6361(3) 0.3136(3) 0.5226(4) 0.082(3) Uani 1 1 d . . . . .
H23 H 0.666121 0.295338 0.543194 0.099 Uiso 1 1 calc R U . . .
C24 C 0.6012(3) 0.2980(3) 0.4604(4) 0.069(2) Uani 1 1 d . . . . .
H24 H 0.608594 0.268855 0.439558 0.082 Uiso 1 1 calc R U . . .
C25 C 0.5495(3) 0.3611(3) 0.4605(4) 0.077(2) Uani 1 1 d . . . . .
H25 H 0.519219 0.378776 0.438503 0.092 Uiso 1 1 calc R U . . .
C26 C 0.5805(3) 0.3785(3) 0.5225(4) 0.080(2) Uani 1 1 d . . . . .
H26 H 0.570763 0.406011 0.544037 0.095 Uiso 1 1 calc R U . . .
N1 N 0.6520(2) 0.4194(2) 0.6440(3) 0.0729(19) Uani 1 1 d . . . . .
N2 N 0.7103(2) 0.3619(3) 0.6456(3) 0.080(2) Uani 1 1 d D . . . .
H2N H 0.7261(19) 0.347(3) 0.620(3) 0.097 Uiso 1 1 d D U . . .
N3 N 0.55825(18) 0.3209(2) 0.4280(3) 0.0565(14) Uani 1 1 d . . . . .
O2 O 0.96345(17) 0.23893(17) 0.8108(3) 0.0640(13) Uani 1 1 d . . . . .
O3 O 0.56238(17) 0.63790(18) 0.7991(3) 0.0638(13) Uani 1 1 d . . . . .
O4 O 0.53201(17) 0.63450(17) 0.6834(3) 0.0649(13) Uani 1 1 d . . . . .

loop_
_atom_site_aniso_label
_atom_site_aniso_U_11
_atom_site_aniso_U_22
_atom_site_aniso_U_33
_atom_site_aniso_U_23
_atom_site_aniso_U_13
_atom_site_aniso_U_12
Zn1 0.0307(4) 0.0385(4) 0.0658(5) -0.0012(4) 0.0119(4) 0.0003(4)
O1 0.039(3) 0.053(3) 0.083(4) -0.003(3) 0.015(2) 0.007(2)
C1 0.033(3) 0.048(4) 0.089(6) -0.007(4) 0.017(4) -0.001(3)
C2 0.038(3) 0.054(4) 0.074(5) -0.005(4) 0.009(3) 0.020(3)
C3 0.067(5) 0.070(4) 0.075(5) -0.008(4) 0.016(4) 0.022(4)
C4 0.062(5) 0.082(6) 0.075(6) -0.007(4) -0.003(4) 0.035(4)
C5 0.044(4) 0.072(5) 0.082(5) -0.021(4) -0.003(4) 0.026(3)
C6 0.061(5) 0.103(6) 0.078(6) -0.018(5) 0.009(4) 0.041(5)
C7 0.067(5) 0.097(6) 0.072(5) -0.009(5) 0.011(4) 0.032(5)
C8 0.047(4) 0.085(5) 0.088(5) -0.019(5) -0.001(4) 0.030(4)
C9 0.055(5) 0.110(7) 0.100(6) -0.047(6) -0.018(4) 0.038(5)
C10 0.067(5) 0.101(7) 0.093(6) -0.038(5) -0.009(5) 0.040(5)
C11 0.053(4) 0.068(5) 0.081(5) -0.016(4) 0.002(4) 0.029(4)
C12 0.054(4) 0.072(5) 0.079(5) -0.014(4) 0.005(4) 0.024(4)
C13 0.054(4) 0.078(5) 0.078(5) -0.024(4) 0.000(4) 0.023(4)
C14 0.047(4) 0.060(4) 0.072(5) -0.019(4) 0.009(4) 0.014(3)
C15 0.049(4) 0.077(5) 0.084(6) -0.017(4) 0.005(4) 0.030(4)
C16 0.053(4) 0.060(4) 0.085(5) -0.005(4) 0.015(4) 0.023(4)
C17 0.044(4) 0.051(4) 0.073(5) -0.007(4) 0.014(4) 0.008(3)
C18 0.042(4) 0.059(4) 0.072(4) -0.016(4) 0.005(3) 0.012(3)
C19 0.049(4) 0.060(5) 0.078(5) -0.009(4) 0.003(4) 0.023(3)
C20 0.033(3) 0.043(4) 0.082(5) -0.003(4) 0.015(4) -0.001(3)
C21 0.046(4) 0.076(5) 0.071(5) -0.012(4) -0.011(4) 0.024(4)
C22 0.046(4) 0.068(5) 0.070(5) -0.006(4) 0.011(4) 0.015(3)
C23 0.060(4) 0.076(5) 0.084(5) -0.016(5) -0.008(4) 0.026(4)
C24 0.051(4) 0.067(5) 0.074(5) -0.012(4) 0.003(4) 0.014(4)
C25 0.047(4) 0.077(5) 0.084(5) -0.015(4) -0.008(4) 0.018(4)
C26 0.049(4) 0.100(6) 0.077(5) -0.020(5) 0.005(4) 0.013(4)
N1 0.044(3) 0.074(4) 0.081(4) -0.022(3) -0.003(3) 0.021(3)
N2 0.063(4) 0.080(5) 0.078(4) -0.019(3) -0.002(3) 0.022(3)
N3 0.042(3) 0.058(4) 0.067(3) -0.001(3) 0.015(3) 0.006(2)
O2 0.043(3) 0.062(3) 0.081(4) 0.006(3) 0.014(3) 0.010(2)
O3 0.053(3) 0.060(3) 0.076(3) -0.004(3) 0.019(3) 0.007(2)
O4 0.046(3) 0.055(3) 0.087(4) -0.005(3) 0.015(3) 0.004(2)

loop_
_atom_type_symbol
_atom_type_description
_atom_type_scat_dispersion_real
_atom_type_scat_dispersion_imag
_atom_type_scat_source
C C 0.0137 0.0067 'International Tables Vol C Tables 4.2.6.8 and 6.1.1.4'
H H 0.0000 0.0000 'International Tables Vol C Tables 4.2.6.8 and 6.1.1.4'
N N 0.0241 0.0134 'International Tables Vol C Tables 4.2.6.8 and 6.1.1.4'
O O 0.0389 0.0241 'International Tables Vol C Tables 4.2.6.8 and 6.1.1.4'
Zn Zn -2.7473 0.5279 'International Tables Vol C Tables 4.2.6.8 and 6.1.1.4'

loop_
_geom_angle_atom_site_label_1
_geom_angle_atom_site_label_2
_geom_angle_atom_site_label_3
_geom_angle
_geom_angle_site_symmetry_1
_geom_angle_site_symmetry_3
_geom_angle_publ_flag
N3 Zn1 O2 112.1(2) 7_656 2_756 ?
N3 Zn1 O4 97.6(2) 7_656 3_545 ?
O2 Zn1 O4 88.16(19) 2_756 3_545 ?
N3 Zn1 O1 99.0(2) 7_656 . ?
O2 Zn1 O1 88.96(18) 2_756 . ?
O4 Zn1 O1 163.1(2) 3_545 . ?
N3 Zn1 O3 91.4(2) 7_656 4_646 ?
O2 Zn1 O3 156.4(2) 2_756 4_646 ?
O4 Zn1 O3 88.17(19) 3_545 4_646 ?
O1 Zn1 O3 87.82(19) . 4_646 ?
N3 Zn1 Zn1 166.35(16) 7_656 2_756 ?
O2 Zn1 Zn1 81.36(15) 2_756 2_756 ?
O4 Zn1 Zn1 84.55(15) 3_545 2_756 ?
O1 Zn1 Zn1 78.53(15) . 2_756 ?
O3 Zn1 Zn1 75.10(15) 4_646 2_756 ?
C1 O1 Zn1 128.6(4) . . ?
O1 C1 O2 125.7(6) . . ?
O1 C1 C2 117.6(7) . . ?
O2 C1 C2 116.7(8) . . ?
C7 C2 C3 118.6(6) . . ?
C7 C2 C1 120.3(7) . . ?
C3 C2 C1 120.9(7) . . ?
C4 C3 C2 120.6(7) . . ?
C3 C4 C5 122.2(7) . . ?
C6 C5 C4 116.3(6) . . ?
C6 C5 C8 122.7(8) . . ?
C4 C5 C8 120.7(7) . . ?
C5 C6 C7 122.3(8) . . ?
C2 C7 C6 119.9(7) . . ?
C13 C8 C9 112.8(6) . . ?
C13 C8 C5 124.4(7) . . ?
C9 C8 C5 122.8(6) . . ?
C10 C9 C8 123.5(7) . . ?
C11 C10 C9 123.1(7) . . ?
C10 C11 C12 116.5(6) . . ?
C10 C11 C14 123.0(7) . . ?
C12 C11 C14 120.5(6) . . ?
N1 C12 C11 130.7(6) . . ?
N1 C12 C13 109.2(6) . . ?
C11 C12 C13 120.0(6) . . ?
N2 C13 C8 130.5(7) . . ?
N2 C13 C12 105.4(6) . . ?
C8 C13 C12 124.0(7) . . ?
C19 C14 C15 118.4(6) . . ?
C19 C14 C11 119.3(7) . . ?
C15 C14 C11 122.2(7) . . ?
C14 C15 C16 121.0(7) . . ?
C15 C16 C17 120.9(7) . . ?
C18 C17 C16 117.8(6) . . ?
C18 C17 C20 121.1(7) . . ?
C16 C17 C20 121.1(7) . . ?
C17 C18 C19 120.9(7) . . ?
C14 C19 C18 120.9(7) . . ?
O3 C20 O4 125.5(6) . . ?
O3 C20 C17 118.0(7) . . ?
O4 C20 C17 116.6(7) . . ?
N1 C21 N2 112.7(6) . . ?
N1 C21 C22 124.2(6) . . ?
N2 C21 C22 122.9(7) . . ?
C23 C22 C26 116.2(7) . . ?
C23 C22 C21 125.3(6) . . ?
C26 C22 C21 118.5(7) . . ?
C22 C23 C24 119.7(7) . . ?
N3 C24 C23 124.4(7) . . ?
N3 C25 C26 124.9(7) . . ?
C25 C26 C22 119.5(7) . . ?
C21 N1 C12 106.2(5) . . ?
C13 N2 C21 106.4(6) . . ?
C24 N3 C25 115.1(6) . . ?
C24 N3 Zn1 123.0(5) . 7_656 ?
C25 N3 Zn1 119.3(4) . 7_656 ?
C1 O2 Zn1 125.2(5) . 2_756 ?
C20 O3 Zn1 133.5(4) . 4_656 ?
C20 O4 Zn1 121.2(5) . 3_455 ?

loop_
_geom_bond_atom_site_label_1
_geom_bond_atom_site_label_2
_geom_bond_distance
_geom_bond_site_symmetry_2
_geom_bond_publ_flag
Zn1 N3 2.010(5) 7_656 ?
Zn1 O2 2.018(5) 2_756 ?
Zn1 O4 2.024(5) 3_545 ?
Zn1 O1 2.030(5) . ?
Zn1 O3 2.050(5) 4_646 ?
Zn1 Zn1 2.9441(18) 2_756 ?
O1 C1 1.249(9) . ?
C1 O2 1.272(9) . ?
C1 C2 1.498(8) . ?
C2 C7 1.361(10) . ?
C2 C3 1.382(9) . ?
C3 C4 1.360(10) . ?
C4 C5 1.402(11) . ?
C5 C6 1.348(10) . ?
C5 C8 1.460(9) . ?
C6 C7 1.410(10) . ?
C8 C13 1.388(10) . ?
C8 C9 1.411(10) . ?
C9 C10 1.400(10) . ?
C10 C11 1.352(10) . ?
C11 C12 1.397(10) . ?
C11 C14 1.471(8) . ?
C12 N1 1.375(8) . ?
C12 C13 1.441(9) . ?
C13 N2 1.387(9) . ?
C14 C19 1.374(10) . ?
C14 C15 1.379(10) . ?
C15 C16 1.394(9) . ?
C16 C17 1.401(10) . ?
C17 C18 1.372(9) . ?
C17 C20 1.489(8) . ?
C18 C19 1.414(9) . ?
C20 O3 1.231(8) . ?
C20 O4 1.275(8) . ?
C21 N1 1.329(9) . ?
C21 N2 1.388(9) . ?
C21 C22 1.421(9) . ?
C22 C23 1.377(10) . ?
C22 C26 1.400(9) . ?
C23 C24 1.382(9) . ?
C24 N3 1.326(8) . ?
C25 N3 1.339(8) . ?
C25 C26 1.357(10) . ?
